data_4127941
loop_
_publ_author_name
'Jiao, Tianyu'
'Cai, Kang'
'Nelson, Jordan N.'
'Jiao, Yang'
'Qiu, Yunyan'
'Wu, Guangcheng'
'Zhou, Jiawang'
'Cheng, Chuyang'
'Shen, Dengke'
'Feng, Yuanning'
'Liu, Zhichang'
'Wasielewski, Michael R.'
'Stoddart, J. Fraser'
'Li, Hao'

_publ_section_title
;
 Stabilizing the Naphthalenediimide Radical within a Tetracationic
 Cyclophane.
;
_journal_issue 42
_journal_name_full 'Journal of the American Chemical Society'
_journal_page_first 16915
_journal_page_last 16922
_journal_paper_doi 10.1021/jacs.9b08926
_journal_volume 141
_journal_year 2019
_chemical_formula_moiety '2(C24 H20 N2), 0.8(O6 C15 N1 H19), 3.2(F6 P), 2.8(C2 H3 N)'
_chemical_formula_sum 'C65.6 H63.6 F19.2 N7.6 O4.8 P3.2'
_chemical_formula_weight 1499.14
_space_group_crystal_system triclinic
_space_group_IT_number 2
_space_group_name_Hall '-P 1'
_space_group_name_H-M_alt 'P -1'
_symmetry_space_group_name_Hall '-P 1'
_symmetry_space_group_name_H-M 'P -1'
_atom_sites_solution_hydrogens mixed
_atom_sites_solution_primary dual
_audit_creation_date 2018-01-05
_audit_creation_method
;
Olex2 1.2
(compiled 2017.08.10 svn.r3458 for OlexSys, GUI svn.r5381)
;
_cell_angle_alpha 94.246(4)
_cell_angle_beta 90.646(4)
_cell_angle_gamma 92.596(4)
_cell_formula_units_Z 2
_cell_length_a 10.9442(7)
_cell_length_b 16.0723(12)
_cell_length_c 19.1059(13)
_cell_measurement_reflns_used 9960
_cell_measurement_temperature 100(2)
_cell_measurement_theta_max 63.634
_cell_measurement_theta_min 2.760
_cell_volume 3347.7(4)
_computing_cell_refinement 'SAINT V8.38A (?, 2016)'
_computing_data_collection 'APEX2 V2014.11-0 (Bruker, 2014)'
_computing_data_reduction 'SAINT V8.38A (?, 2016)'
_computing_molecular_graphics 'Olex2 (Dolomanov et al., 2009)'
_computing_publication_material 'Olex2 (Dolomanov et al., 2009)'
_computing_structure_refinement 'XL (Sheldrick, 2008)'
_computing_structure_solution 'XT (Sheldrick, 2015)'
_diffrn_ambient_temperature 100.01
_diffrn_detector_area_resol_mean 8
_diffrn_measured_fraction_theta_full 0.893
_diffrn_measured_fraction_theta_max 0.973
_diffrn_measurement_device_type 'Bruker Kappa APEX CCD area detector'
_diffrn_measurement_method '\w and \f scans'
_diffrn_radiation_monochromator 'MX optics'
_diffrn_radiation_type CuK\a
_diffrn_radiation_wavelength 1.54178
_diffrn_reflns_av_R_equivalents 0.0307
_diffrn_reflns_av_unetI/netI 0.0375
_diffrn_reflns_Laue_measured_fraction_full 0.893
_diffrn_reflns_Laue_measured_fraction_max 0.973
_diffrn_reflns_limit_h_max 12
_diffrn_reflns_limit_h_min -9
_diffrn_reflns_limit_k_max 18
_diffrn_reflns_limit_k_min -18
_diffrn_reflns_limit_l_max 22
_diffrn_reflns_limit_l_min -22
_diffrn_reflns_number 23296
_diffrn_reflns_point_group_measured_fraction_full 0.893
_diffrn_reflns_point_group_measured_fraction_max 0.973
_diffrn_reflns_theta_full 67.679
_diffrn_reflns_theta_max 64.051
_diffrn_reflns_theta_min 2.760
_diffrn_source microsource
_exptl_absorpt_coefficient_mu 1.834
_exptl_absorpt_correction_T_max 0.7524
_exptl_absorpt_correction_T_min 0.6281
_exptl_absorpt_correction_type multi-scan
_exptl_absorpt_process_details
'SADABS-2016/2 (Bruker,2016/2) was used for absorption correction. wR2(int) was 0.0909 before and 0.0428 after correction. The Ratio of minimum to maximum transmission is 0.8348. The \l/2 correction factor is Not present.'
_exptl_crystal_colour black
_exptl_crystal_density_diffrn 1.487
_exptl_crystal_description block
_exptl_crystal_F_000 1539
_exptl_crystal_recrystallization_method 'The material was recrystallised from --- by as supplied'
_exptl_crystal_size_max 0.264
_exptl_crystal_size_mid 0.103
_exptl_crystal_size_min 0.071
_refine_diff_density_max 1.146
_refine_diff_density_min -0.700
_refine_diff_density_rms 0.090
_refine_ls_extinction_method none
_refine_ls_goodness_of_fit_ref 1.033
_refine_ls_hydrogen_treatment mixed
_refine_ls_matrix_type full
_refine_ls_number_parameters 1092
_refine_ls_number_reflns 10819
_refine_ls_number_restraints 428
_refine_ls_restrained_S_all 1.109
_refine_ls_R_factor_all 0.0912
_refine_ls_R_factor_gt 0.0829
_refine_ls_shift/su_max 0.001
_refine_ls_shift/su_mean 0.000
_refine_ls_structure_factor_coef Fsqd
_refine_ls_weighting_details 'w=1/[\s^2^(Fo^2^)+(0.1416P)^2^+6.8159P] where P=(Fo^2^+2Fc^2^)/3'
_refine_ls_weighting_scheme calc
_refine_ls_wR_factor_gt 0.2339
_refine_ls_wR_factor_ref 0.2433
_reflns_Friedel_coverage 0.000
_reflns_number_gt 9301
_reflns_number_total 10819
_reflns_threshold_expression 'I > 2\s(I)'
_cod_data_source_file ja9b08926_si_006.cif
_cod_data_source_block cx1152
_cod_original_formula_sum 'C65.60 H63.60 F19.20 N7.60 O4.80 P3.20'
_cod_database_code 4127941
_shelxl_version_number 2014-3
_shelx_space_group_comment
;
The symmetry employed for this shelxl refinement is uniquely defined
by the following loop, which should always be used as a source of
symmetry information in preference to the above space-group names.
They are only intended as comments.
;
_shelx_estimated_absorpt_t_max 0.881
_shelx_estimated_absorpt_t_min 0.643
_olex2_refinement_description
;
1. Fixed Uiso
 At 1.2 times of:
  All C(H) groups, All C(H,H) groups
 At 1.5 times of:
  All C(H,H,H) groups, All O(H) groups
2. Restrained distances
 F17-F16 \\sim F17-F13 \\sim F17-F14 \\sim F16-F13 \\sim F16-F14 \\sim F16-F15
\\sim F18-F13 \\sim F18-F14
 \\sim F18-F15 \\sim F13-F15 \\sim F14-F15
 with sigma of 0.02
 P3-F17 \\sim P3-F16 \\sim P3-F18 \\sim P3-F13 \\sim P3-F14 \\sim P3-F15
 with sigma of 0.01
 F18A-F15A \\sim F18A-F13A \\sim F18A-F14A \\sim F15A-F14A \\sim F15A-F16A
\\sim F13A-F16A \\sim F13A-
 F17A \\sim F14A-F16A \\sim F14A-F17A \\sim F16A-F17A
 with sigma of 0.02
 P3-F18A \\sim P3-F15A \\sim P3-F13A \\sim P3-F14A \\sim P3-F16A \\sim P3-F17A
 with sigma of 0.01
 F20-F22 \\sim F20-F21 \\sim F20-F23 \\sim F20-F24 \\sim F22-F21 \\sim F22-F23
\\sim F22-F19 \\sim F21-F24
 \\sim F21-F19 \\sim F23-F24
 with sigma of 0.02
 P5-F20 \\sim P5-F22 \\sim P5-F21 \\sim P5-F23 \\sim P5-F24 \\sim P5-F19
 with sigma of 0.01
 O6A-C63A \\sim O6-C63 \\sim O5-C62A \\sim O5-C62 \\sim O5-C61
 with sigma of 0.01
3. Rigid bond restraints
 F13, F13A, F14, F14A, F15, F15A, F16, F16A, F17, F17A, F18, F18A
 with sigma for 1-2 distances of 0.01 and sigma for 1-3 distances of 0.01
 P5, F19, F20, F21, F22, F23, F24
 with sigma for 1-2 distances of 0.01 and sigma for 1-3 distances of 0.01
 N7, C66, C67
 with sigma for 1-2 distances of 0.01 and sigma for 1-3 distances of 0.01
 O6, O6A, C62, C62A, C63, C63A
 with sigma for 1-2 distances of 0.01 and sigma for 1-3 distances of 0.01
4. Uiso/Uaniso restraints and constraints
F13 \\sim F13A \\sim F14 \\sim F14A \\sim F15 \\sim F15A \\sim F16 \\sim F16A
\\sim F17 \\sim F17A \\sim F18 \\sim F18A: within 2A with sigma of 0.01 and
sigma for terminal atoms of 0.02
P5 \\sim F19 \\sim F20 \\sim F21 \\sim F22 \\sim F23 \\sim F24: within 2A with
sigma of 0.01 and sigma for terminal atoms of 0.02
N7 \\sim C66 \\sim C67: within 2A with sigma of 0.01 and sigma for terminal
atoms of 0.02
O6 \\sim O6A \\sim C62 \\sim C62A \\sim C63 \\sim C63A: within 2A with sigma of
0.04 and sigma for terminal atoms of 0.08
5. Others
 Sof(F13A)=Sof(F14A)=Sof(F15A)=Sof(F16A)=Sof(F17A)=Sof(F18A)=1-FVAR(1)
 Sof(F13)=Sof(F14)=Sof(F15)=Sof(F16)=Sof(F17)=Sof(F18)=FVAR(1)
 Sof(O6A)=Sof(H6A)=Sof(C62A)=Sof(H62C)=Sof(H62D)=Sof(C63A)=Sof(H63C)=Sof(H63D)=
 0.8*(1-FVAR(3))
 Sof(O6)=Sof(H6)=Sof(C62)=Sof(H62A)=Sof(H62B)=Sof(C63)=Sof(H63A)=Sof(H63B)=0.8*
 FVAR(3)
 Fixed Sof: O1(0.8) O2(0.8) O3(0.8) O4(0.8) O5(0.8) N5(0.8) C49(0.8) C50(0.8)
 C51(0.8) H51(0.8) C52(0.8) H52(0.8) C53(0.8) C54(0.8) C55(0.8) C56(0.8)
 H56A(0.8) H56B(0.8) C57(0.8) H57A(0.8) H57B(0.8) C58(0.8) H58A(0.8) H58B(0.8)
 C59(0.8) H59A(0.8) H59B(0.8) C60(0.8) H60A(0.8) H60B(0.8) C61(0.8) H61A(0.8)
 H61B(0.8) P5(0.2) F19(0.2) F20(0.2) F21(0.2) F22(0.2) F23(0.2) F24(0.2)
 N7(0.8) C66(0.8) C67(0.8) H67A(0.8) H67B(0.8) H67C(0.8)
6.a Secondary CH2 refined with riding coordinates:
 C56(H56A,H56B), C57(H57A,H57B), C59(H59A,H59B), C60(H60A,H60B), C61(H61A,
 H61B), C62(H62A,H62B), C62A(H62C,H62D), C63(H63A,H63B), C63A(H63C,H63D),
 C25(H25A,H25B), C42(H42A,H42B), C1(H1A,H1B), C8(H8A,H8B)
6.b Aromatic/amide H refined with riding coordinates:
 C51(H51), C52(H52), C26(H26), C27(H27), C29(H29), C30(H30), C32(H32),
 C33(H33), C35(H35), C36(H36), C38(H38), C39(H39), C40(H40), C41(H41), C44(H44),
  C45(H45), C47(H47), C48(H48), C3(H3), C4(H4), C6(H6B), C7(H7), C9(H9),
 C10(H10), C12(H12), C13(H13), C15(H15), C16(H16), C18(H18), C19(H19), C21(H21),
  C22(H22), C23(H23), C24(H24)
6.c Tetrahedral OH refined with riding coordinates:
 O6(H6), O6A(H6A)
6.d Idealised Me refined as rotating group:
 C65(H65A,H65B,H65C), C67(H67A,H67B,H67C), C69(H69A,H69B,H69C)
;
_olex2_date_sample_data_collection 2018-01-04
_olex2_date_sample_submission 2017-12-19
_olex2_diffrn_ambient_temperature_device 'Oxford Cryosystems'
_olex2_exptl_crystal_mounting_method 'The crystal was mounted on a MITIGEN holder in Paratone oil'
_olex2_submission_original_sample_id cx1152
_olex2_submission_special_instructions 'No special instructions were received'

loop_
_space_group_symop_operation_xyz
'x, y, z'
'-x, -y, -z'

loop_
_atom_site_label
_atom_site_type_symbol
_atom_site_fract_x
_atom_site_fract_y
_atom_site_fract_z
_atom_site_U_iso_or_equiv
_atom_site_adp_type
_atom_site_occupancy
_atom_site_site_symmetry_order
_atom_site_calc_flag
_atom_site_refinement_flags_posn
_atom_site_refinement_flags_adp
_atom_site_refinement_flags_occupancy
_atom_site_disorder_assembly
_atom_site_disorder_group
O1 O 0.6503(3) -0.1541(2) 0.64385(18) 0.0416(8) Uani 0.8 1 d . . P . .
O2 O 0.3980(4) -0.1247(3) 0.3051(2) 0.0406(10) Uani 0.8 1 d . . P A 1
O3 O 0.3465(3) 0.0574(2) 0.14743(18) 0.0433(8) Uani 0.8 1 d . . P A 1
O4 O 0.2872(4) 0.1741(2) 0.0439(2) 0.0522(10) Uani 0.8 1 d . . P A .
O5 O 0.0872(4) 0.2669(3) -0.0070(3) 0.0716(13) Uani 0.8 1 d D . P . .
O6 O -0.0423(10) 0.3107(7) -0.1170(6) 0.132(5) Uani 0.602(12) 1 d D U P B 1
H6 H -0.0215 0.2643 -0.1045 0.198 Uiso 0.602(12) 1 calc R . P B 1
O6A O 0.015(2) 0.4527(17) -0.0618(15) 0.098(8) Uani 0.198(12) 1 d D U P B 2
H6A H 0.0620 0.4577 -0.0264 0.146 Uiso 0.198(12) 1 calc R . P B 2
N5 N 0.3716(4) 0.0148(3) 0.3332(2) 0.0317(9) Uani 0.8 1 d . . P A 1
C49 C 0.6172(4) -0.0882(3) 0.6225(2) 0.0331(10) Uani 0.8 1 d . . P . .
C50 C 0.5667(4) -0.0812(3) 0.5529(2) 0.0307(9) Uani 0.8 1 d . . P . .
C51 C 0.5586(4) -0.1503(3) 0.5044(2) 0.0318(10) Uani 0.8 1 d . . P . .
H51 H 0.5883 -0.2021 0.5165 0.038 Uiso 0.8 1 calc R . P . .
C52 C 0.5073(4) -0.1439(3) 0.4383(2) 0.0342(10) Uani 0.8 1 d . . P . .
H52 H 0.5009 -0.1918 0.4060 0.041 Uiso 0.8 1 calc R . P C .
C53 C 0.4651(4) -0.0685(3) 0.4186(2) 0.0312(10) Uani 0.8 1 d . . P A 1
C54 C 0.4743(4) 0.0026(3) 0.4659(2) 0.0286(9) Uani 0.8 1 d . . P A 1
C55 C 0.4101(4) -0.0638(3) 0.3491(3) 0.0347(10) Uani 0.8 1 d . . P A 1
C56 C 0.3151(5) 0.0208(3) 0.2626(3) 0.0372(11) Uani 0.8 1 d . . P A 1
H56A H 0.2539 0.0644 0.2655 0.045 Uiso 0.8 1 calc R . P A 1
H56B H 0.2723 -0.0331 0.2471 0.045 Uiso 0.8 1 calc R . P A 1
C57 C 0.4101(7) 0.0419(4) 0.2100(3) 0.0387(13) Uani 0.8 1 d . . P A 1
H57A H 0.4604 0.0921 0.2276 0.046 Uiso 0.8 1 calc R . P A 1
H57B H 0.4647 -0.0051 0.2012 0.046 Uiso 0.8 1 calc R . P A 1
C58 C 0.4297(6) 0.0820(4) 0.0949(3) 0.0470(13) Uani 0.8 1 d . . P . .
H58A H 0.488(6) 0.042(4) 0.079(3) 0.056 Uiso 0.8 1 d . . P . .
H58B H 0.485(6) 0.139(4) 0.116(3) 0.056 Uiso 0.8 1 d . . P . .
C59 C 0.3577(6) 0.1032(4) 0.0312(3) 0.0516(14) Uani 0.8 1 d . . P A .
H59A H 0.4151 0.1133 -0.0073 0.062 Uiso 0.8 1 calc R . P . .
H59B H 0.3025 0.0547 0.0154 0.062 Uiso 0.8 1 calc R . P . .
C60 C 0.1640(5) 0.1566(4) 0.0526(3) 0.0537(14) Uani 0.8 1 d . . P . .
H60A H 0.1526 0.1254 0.0950 0.064 Uiso 0.8 1 calc R . P B .
H60B H 0.1320 0.1204 0.0117 0.064 Uiso 0.8 1 calc R . P . .
C61 C 0.0942(8) 0.2321(6) 0.0597(4) 0.082(2) Uani 0.8 1 d D . P B .
H61A H 0.0108 0.2183 0.0762 0.098 Uiso 0.8 1 calc R . P . .
H61B H 0.1347 0.2733 0.0946 0.098 Uiso 0.8 1 calc R . P . .
C62 C 0.0096(16) 0.3366(9) -0.0051(9) 0.105(5) Uani 0.602(12) 1 d D U P B 1
H62A H 0.0367 0.3781 0.0334 0.125 Uiso 0.602(12) 1 calc R . P B 1
H62B H -0.0756 0.3174 0.0042 0.125 Uiso 0.602(12) 1 calc R . P B 1
C62A C 0.052(5) 0.3514(16) 0.005(3) 0.113(11) Uani 0.198(12) 1 d D U P B 2
H62C H 0.1243 0.3903 0.0157 0.135 Uiso 0.198(12) 1 calc R . P B 2
H62D H -0.0066 0.3576 0.0441 0.135 Uiso 0.198(12) 1 calc R . P B 2
C63 C 0.0139(11) 0.3754(8) -0.0722(8) 0.072(4) Uani 0.602(12) 1 d D U P B 1
H63A H -0.0330 0.4267 -0.0707 0.086 Uiso 0.602(12) 1 calc R . P B 1
H63B H 0.0990 0.3886 -0.0861 0.086 Uiso 0.602(12) 1 calc R . P B 1
C63A C -0.017(5) 0.3663(19) -0.079(3) 0.077(10) Uani 0.198(12) 1 d D U P B 2
H63C H 0.0257 0.3405 -0.1194 0.092 Uiso 0.198(12) 1 calc R . P B 2
H63D H -0.1064 0.3527 -0.0814 0.092 Uiso 0.198(12) 1 calc R . P B 2
N3 N 0.5723(3) 0.3012(2) 0.2953(2) 0.0434(8) Uani 1 1 d . . . . .
N4 N 0.9635(3) -0.1733(2) 0.63338(18) 0.0387(8) Uani 1 1 d . . . . .
C25 C 0.9929(4) -0.2399(3) 0.6805(2) 0.0454(10) Uani 1 1 d . . . . .
H25A H 1.0431 -0.2158 0.7211 0.055 Uiso 1 1 calc R . . . .
H25B H 1.0397 -0.2833 0.6547 0.055 Uiso 1 1 calc R . . . .
C26 C 0.9599(4) -0.0944(3) 0.6581(2) 0.0496(11) Uani 1 1 d . . . . .
H26 H 0.9861 -0.0791 0.7051 0.060 Uiso 1 1 calc R . . . .
C27 C 0.9190(4) -0.0344(3) 0.6173(2) 0.0471(10) Uani 1 1 d . . . . .
H27 H 0.9182 0.0218 0.6365 0.056 Uiso 1 1 calc R . . . .
C28 C 0.8789(3) -0.0538(2) 0.5487(2) 0.0326(8) Uani 1 1 d . . . . .
C29 C 0.8865(4) -0.1372(3) 0.5244(2) 0.0461(10) Uani 1 1 d . . . . .
H29 H 0.8624 -0.1543 0.4774 0.055 Uiso 1 1 calc R . . . .
C30 C 0.9279(4) -0.1946(3) 0.5665(2) 0.0491(11) Uani 1 1 d . . . . .
H30 H 0.9318 -0.2511 0.5484 0.059 Uiso 1 1 calc R . . . .
C31 C 0.8330(3) 0.0086(2) 0.50402(19) 0.0310(8) Uani 1 1 d . . . . .
C32 C 0.8318(4) 0.0931(3) 0.5277(2) 0.0461(10) Uani 1 1 d . . . . .
H32 H 0.8632 0.1105 0.5732 0.055 Uiso 1 1 calc R . . . .
C33 C 0.7861(4) 0.1514(3) 0.4866(2) 0.0473(10) Uani 1 1 d . . . . .
H33 H 0.7866 0.2082 0.5042 0.057 Uiso 1 1 calc R . . . .
C34 C 0.7389(3) 0.1287(2) 0.41928(19) 0.0327(8) Uani 1 1 d . . . . .
C35 C 0.7484(4) 0.0471(3) 0.3943(2) 0.0404(9) Uani 1 1 d . . . . .
H35 H 0.7230 0.0308 0.3474 0.049 Uiso 1 1 calc R . . . .
C36 C 0.7938(4) -0.0121(2) 0.4352(2) 0.0380(9) Uani 1 1 d . . . . .
H36 H 0.7984 -0.0680 0.4159 0.046 Uiso 1 1 calc R . . . .
C37 C 0.6860(3) 0.1902(2) 0.3759(2) 0.0348(8) Uani 1 1 d . . . . .
C38 C 0.6432(4) 0.2650(3) 0.4058(2) 0.0410(9) Uani 1 1 d . . . . .
H38 H 0.6538 0.2790 0.4547 0.049 Uiso 1 1 calc R . . . .
C39 C 0.5864(4) 0.3181(3) 0.3651(3) 0.0468(10) Uani 1 1 d . . . . .
H39 H 0.5560 0.3681 0.3864 0.056 Uiso 1 1 calc R . . . .
C40 C 0.6173(4) 0.2327(3) 0.2647(2) 0.0462(10) Uani 1 1 d . . . . .
H40 H 0.6107 0.2224 0.2152 0.055 Uiso 1 1 calc R . . . .
C41 C 0.6731(4) 0.1766(3) 0.3035(2) 0.0425(9) Uani 1 1 d . . . . .
H41 H 0.7036 0.1276 0.2804 0.051 Uiso 1 1 calc R . . . .
C42 C 0.4974(4) 0.3566(3) 0.2537(3) 0.0525(12) Uani 1 1 d . . . . .
H42A H 0.5179 0.3491 0.2034 0.063 Uiso 1 1 calc R . . . .
H42B H 0.5149 0.4158 0.2701 0.063 Uiso 1 1 calc R . . . .
C43 C 0.3629(4) 0.3330(3) 0.2638(2) 0.0449(10) Uani 1 1 d . . . . .
C44 C 0.3056(4) 0.2670(3) 0.2237(2) 0.0465(10) Uani 1 1 d . . . . .
H44 H 0.3468 0.2402 0.1853 0.056 Uiso 1 1 calc R . . . .
C45 C 0.1873(4) 0.2399(3) 0.2398(2) 0.0462(10) Uani 1 1 d . . . . .
H45 H 0.1483 0.1944 0.2124 0.055 Uiso 1 1 calc R . . . .
C46 C 0.1266(4) 0.2779(3) 0.2945(2) 0.0414(9) Uani 1 1 d . . . . .
C47 C 0.1814(4) 0.3467(3) 0.3316(3) 0.0476(10) Uani 1 1 d . . . . .
H47 H 0.1377 0.3754 0.3679 0.057 Uiso 1 1 calc R . . . .
C48 C 0.2988(4) 0.3744(3) 0.3170(3) 0.0481(10) Uani 1 1 d . . . . .
H48 H 0.3356 0.4217 0.3432 0.058 Uiso 1 1 calc R . . . .
N1 N 0.2226(3) 0.67616(19) 0.27723(16) 0.0310(7) Uani 1 1 d . . . . .
N2 N 0.3446(3) 0.2601(2) -0.21263(16) 0.0337(7) Uani 1 1 d . . . . .
C1 C -0.3192(4) 0.7948(3) 0.2785(2) 0.0398(9) Uani 1 1 d . . . . .
H1A H -0.3748 0.7781 0.3160 0.048 Uiso 1 1 calc R . . . .
H1B H -0.3330 0.8537 0.2700 0.048 Uiso 1 1 calc R . . . .
C2 C -0.1879(3) 0.7862(2) 0.30099(19) 0.0333(8) Uani 1 1 d . . . . .
C3 C -0.0943(4) 0.8260(2) 0.2660(2) 0.0394(9) Uani 1 1 d . . . . .
H3 H -0.1129 0.8642 0.2322 0.047 Uiso 1 1 calc R . . . .
C4 C 0.0269(4) 0.8098(2) 0.2803(2) 0.0375(9) Uani 1 1 d . . . . .
H4 H 0.0907 0.8371 0.2562 0.045 Uiso 1 1 calc R . . . .
C5 C 0.0551(3) 0.7542(2) 0.32951(18) 0.0312(8) Uani 1 1 d . . . . .
C6 C -0.0384(4) 0.7175(2) 0.36610(19) 0.0356(8) Uani 1 1 d . . . . .
H6B H -0.0197 0.6808 0.4011 0.043 Uiso 1 1 calc R . . . .
C7 C -0.1592(4) 0.7338(3) 0.35240(19) 0.0374(9) Uani 1 1 d . . . . .
H7 H -0.2227 0.7088 0.3784 0.045 Uiso 1 1 calc R . . . .
C8 C 0.1856(3) 0.7298(2) 0.33955(19) 0.0347(8) Uani 1 1 d . . . . .
H8A H 0.2405 0.7805 0.3455 0.042 Uiso 1 1 calc R . . . .
H8B H 0.1924 0.6990 0.3823 0.042 Uiso 1 1 calc R . . . .
C9 C 0.1766(3) 0.5967(2) 0.2682(2) 0.0351(8) Uani 1 1 d . . . . .
H9 H 0.1231 0.5755 0.3022 0.042 Uiso 1 1 calc R . . . .
C10 C 0.2061(3) 0.5467(2) 0.21109(19) 0.0339(8) Uani 1 1 d . . . . .
H10 H 0.1745 0.4905 0.2060 0.041 Uiso 1 1 calc R . . . .
C11 C 0.2826(3) 0.5771(2) 0.15962(19) 0.0297(8) Uani 1 1 d . . . . .
C12 C 0.3274(3) 0.6599(2) 0.1707(2) 0.0316(8) Uani 1 1 d . . . . .
H12 H 0.3791 0.6832 0.1369 0.038 Uiso 1 1 calc R . . . .
C13 C 0.2976(3) 0.7076(2) 0.22953(19) 0.0322(8) Uani 1 1 d . . . . .
H13 H 0.3302 0.7634 0.2369 0.039 Uiso 1 1 calc R . . . .
C14 C 0.3112(3) 0.5244(2) 0.09667(19) 0.0308(8) Uani 1 1 d . . . . .
C15 C 0.3182(5) 0.4381(3) 0.0989(2) 0.0472(11) Uani 1 1 d . . . . .
H15 H 0.3095 0.4139 0.1426 0.057 Uiso 1 1 calc R . . . .
C16 C 0.3373(5) 0.3878(3) 0.0396(2) 0.0490(11) Uani 1 1 d . . . . .
H16 H 0.3438 0.3295 0.0428 0.059 Uiso 1 1 calc R . . . .
C17 C 0.3474(3) 0.4208(2) -0.02581(19) 0.0323(8) Uani 1 1 d . . . . .
C18 C 0.3454(4) 0.5070(2) -0.0279(2) 0.0384(9) Uani 1 1 d . . . . .
H18 H 0.3558 0.5313 -0.0714 0.046 Uiso 1 1 calc R . . . .
C19 C 0.3285(4) 0.5578(2) 0.0321(2) 0.0354(8) Uani 1 1 d . . . . .
H19 H 0.3286 0.6166 0.0295 0.042 Uiso 1 1 calc R . . . .
C20 C 0.3554(3) 0.3650(2) -0.09065(19) 0.0311(8) Uani 1 1 d . . . . .
C21 C 0.3521(4) 0.2784(3) -0.0893(2) 0.0457(10) Uani 1 1 d . . . . .
H21 H 0.3541 0.2541 -0.0455 0.055 Uiso 1 1 calc R . . . .
C22 C 0.3461(4) 0.2278(3) -0.1499(2) 0.0450(10) Uani 1 1 d . . . . .
H22 H 0.3428 0.1689 -0.1477 0.054 Uiso 1 1 calc R . . . .
C23 C 0.3538(4) 0.3437(2) -0.2164(2) 0.0366(8) Uani 1 1 d . . . . .
H23 H 0.3563 0.3661 -0.2611 0.044 Uiso 1 1 calc R . . . .
C24 C 0.3594(4) 0.3963(2) -0.1571(2) 0.0352(8) Uani 1 1 d . . . . .
H24 H 0.3661 0.4550 -0.1608 0.042 Uiso 1 1 calc R . . . .
P3 P 0.84049(13) 0.02812(7) 0.14945(6) 0.0554(4) Uani 1 1 d D . . . .
F13 F 0.9173(7) 0.0509(5) 0.0836(3) 0.078(2) Uani 0.547(6) 1 d D U P D 1
F13A F 0.8565(9) 0.0495(6) 0.0699(3) 0.067(2) Uani 0.453(6) 1 d D U P D 2
F14 F 0.7716(9) -0.0003(6) 0.2163(4) 0.090(3) Uani 0.547(6) 1 d D U P D 1
F14A F 0.8146(11) 0.0127(8) 0.2291(4) 0.088(4) Uani 0.453(6) 1 d D U P D 2
F15 F 0.9694(5) 0.0023(4) 0.1859(3) 0.084(2) Uani 0.547(6) 1 d D U P D 1
F15A F 0.9313(9) -0.0419(5) 0.1436(5) 0.095(3) Uani 0.453(6) 1 d D U P D 2
F16 F 0.8708(8) 0.1173(4) 0.1859(4) 0.084(2) Uani 0.547(6) 1 d D U P D 1
F16A F 0.9394(8) 0.0981(5) 0.1727(5) 0.097(3) Uani 0.453(6) 1 d D U P D 2
F17 F 0.7232(5) 0.0529(5) 0.1169(4) 0.094(2) Uani 0.547(6) 1 d D U P D 1
F17A F 0.7369(7) 0.1000(4) 0.1541(3) 0.064(2) Uani 0.453(6) 1 d D U P D 2
F18 F 0.8359(7) -0.0669(3) 0.1204(3) 0.0638(18) Uani 0.547(6) 1 d D U P D 1
F18A F 0.7269(9) -0.0345(6) 0.1258(5) 0.122(3) Uani 0.453(6) 1 d D U P D 2
P2 P 0.85994(10) 0.44919(8) 0.24328(8) 0.0574(4) Uani 1 1 d . . . . .
F7 F 0.8925(3) 0.5388(2) 0.2151(2) 0.0868(11) Uani 1 1 d . . . . .
F8 F 0.8291(3) 0.3644(2) 0.2756(3) 0.1144(18) Uani 1 1 d . . . . .
F9 F 0.9503(3) 0.4767(2) 0.3095(2) 0.0835(11) Uani 1 1 d . . . . .
F10 F 0.7482(3) 0.4897(2) 0.28454(19) 0.0792(10) Uani 1 1 d . . . . .
F11 F 0.7693(3) 0.4262(2) 0.1795(2) 0.0919(11) Uani 1 1 d . . . . .
F12 F 0.9731(3) 0.4132(2) 0.2030(2) 0.0870(11) Uani 1 1 d . . . . .
P5 P 0.3951(5) 0.9658(4) 0.2507(5) 0.079(2) Uani 0.2 1 d D U P E 2
F19 F 0.2558(11) 0.9637(14) 0.2332(11) 0.124(6) Uani 0.2 1 d D U P E 2
F20 F 0.5348(11) 0.9709(9) 0.2673(10) 0.103(5) Uani 0.2 1 d D U P E 2
F21 F 0.3680(18) 0.9029(9) 0.3071(8) 0.099(6) Uani 0.2 1 d D U P E 2
F22 F 0.4146(14) 0.8922(8) 0.1951(8) 0.105(5) Uani 0.2 1 d D U P E 2
F23 F 0.416(2) 1.0286(11) 0.1932(9) 0.111(6) Uani 0.2 1 d D U P E 2
F24 F 0.3807(17) 1.0406(8) 0.3071(9) 0.093(4) Uani 0.2 1 d D U P E 2
P1 P 0.46978(10) 0.59365(8) 0.39297(6) 0.0477(3) Uani 1 1 d . . . . .
F1 F 0.6129(2) 0.6125(2) 0.38644(16) 0.0668(8) Uani 1 1 d . . . . .
F2 F 0.3257(2) 0.5759(2) 0.39796(16) 0.0646(8) Uani 1 1 d . . . . .
F3 F 0.4928(2) 0.50502(16) 0.41872(14) 0.0530(6) Uani 1 1 d . . . . .
F4 F 0.4753(3) 0.63284(19) 0.47166(16) 0.0717(8) Uani 1 1 d . . . . .
F5 F 0.4482(3) 0.6811(2) 0.36233(19) 0.0781(10) Uani 1 1 d . . . . .
F6 F 0.4630(3) 0.5534(2) 0.31289(14) 0.0690(8) Uani 1 1 d . . . . .
N6 N 0.9293(4) 0.3751(3) 0.4836(2) 0.0544(10) Uani 1 1 d . . . . .
C64 C 0.8698(4) 0.4296(3) 0.4741(2) 0.0436(10) Uani 1 1 d . . . . .
C65 C 0.7945(4) 0.4992(3) 0.4623(3) 0.0519(11) Uani 1 1 d . . . . .
H65A H 0.7749 0.4991 0.4121 0.078 Uiso 1 1 calc GR . . . .
H65B H 0.8390 0.5516 0.4781 0.078 Uiso 1 1 calc GR . . . .
H65C H 0.7186 0.4939 0.4887 0.078 Uiso 1 1 calc GR . . . .
N7 N 0.5842(14) 0.2795(7) 0.0848(6) 0.128(4) Uani 0.8 1 d . U P . .
C66 C 0.675(2) 0.2717(10) 0.0791(8) 0.151(5) Uani 0.8 1 d . U P . .
C67 C 0.8210(18) 0.2667(9) 0.0781(8) 0.172(6) Uani 0.8 1 d . U P . .
H67A H 0.8538 0.2981 0.0399 0.257 Uiso 0.8 1 calc GR . P . .
H67B H 0.8425 0.2082 0.0707 0.257 Uiso 0.8 1 calc GR . P . .
H67C H 0.8558 0.2907 0.1230 0.257 Uiso 0.8 1 calc GR . P . .
N8 N 0.6245(8) 0.1588(5) 0.8987(5) 0.132(3) Uani 1 1 d . . . . .
C68 C 0.7240(8) 0.1358(5) 0.9076(5) 0.099(2) Uani 1 1 d . . . . .
C69 C 0.8451(8) 0.1064(6) 0.9132(5) 0.116(3) Uani 1 1 d . . . . .
H69A H 0.8566 0.0849 0.9594 0.173 Uiso 1 1 calc GR . . . .
H69B H 0.9050 0.1525 0.9076 0.173 Uiso 1 1 calc GR . . . .
H69C H 0.8565 0.0617 0.8765 0.173 Uiso 1 1 calc GR . . . .

loop_
_atom_site_aniso_label
_atom_site_aniso_U_11
_atom_site_aniso_U_22
_atom_site_aniso_U_33
_atom_site_aniso_U_23
_atom_site_aniso_U_13
_atom_site_aniso_U_12
O1 0.050(2) 0.0385(19) 0.0380(19) 0.0128(15) -0.0009(15) 0.0072(15)
O2 0.056(2) 0.033(2) 0.0321(18) -0.0022(16) -0.0049(16) 0.0013(18)
O3 0.048(2) 0.052(2) 0.0314(18) 0.0126(15) -0.0019(15) 0.0051(16)
O4 0.071(3) 0.046(2) 0.042(2) 0.0137(17) -0.0030(18) 0.0120(19)
O5 0.067(3) 0.080(3) 0.073(3) 0.029(3) -0.012(2) 0.022(2)
O6 0.143(9) 0.132(8) 0.126(8) 0.017(6) -0.060(7) 0.051(7)
O6A 0.062(13) 0.108(16) 0.120(19) -0.003(13) 0.015(12) -0.018(12)
N5 0.036(2) 0.035(2) 0.025(2) 0.0058(16) -0.0021(17) -0.0004(18)
C49 0.029(2) 0.039(3) 0.032(2) 0.008(2) 0.0043(18) 0.0013(19)
C50 0.026(2) 0.036(2) 0.032(2) 0.0062(19) 0.0049(17) 0.0023(18)
C51 0.029(2) 0.030(2) 0.037(2) 0.0040(19) 0.0045(18) 0.0006(18)
C52 0.035(2) 0.036(2) 0.032(2) 0.0030(19) 0.0079(19) 0.0025(19)
C53 0.029(2) 0.036(2) 0.029(2) 0.0026(18) 0.0045(18) -0.0014(18)
C54 0.024(2) 0.035(2) 0.027(2) 0.0066(18) 0.0077(17) -0.0016(17)
C55 0.036(3) 0.038(3) 0.030(2) 0.003(2) 0.0012(19) -0.004(2)
C56 0.036(3) 0.041(3) 0.034(3) 0.006(2) -0.005(2) -0.003(2)
C57 0.051(4) 0.038(3) 0.027(2) 0.005(2) -0.006(2) 0.006(3)
C58 0.056(3) 0.053(3) 0.034(3) 0.013(2) 0.008(2) 0.008(3)
C59 0.068(4) 0.055(3) 0.034(3) 0.011(2) 0.000(3) 0.014(3)
C60 0.056(3) 0.074(4) 0.033(3) 0.012(3) 0.006(2) 0.012(3)
C61 0.087(5) 0.097(6) 0.067(5) 0.036(4) -0.004(4) 0.016(4)
C62 0.103(12) 0.123(10) 0.097(8) 0.041(7) -0.010(8) 0.058(9)
C62A 0.08(2) 0.18(2) 0.078(16) 0.006(16) -0.054(15) 0.030(18)
C63 0.034(6) 0.107(9) 0.084(8) 0.061(6) -0.004(6) 0.023(5)
C63A 0.060(19) 0.103(15) 0.067(14) 0.026(13) -0.057(14) -0.029(14)
N3 0.0313(17) 0.046(2) 0.056(2) 0.0211(17) -0.0001(15) -0.0002(14)
N4 0.0277(16) 0.0432(19) 0.047(2) 0.0122(15) -0.0037(14) 0.0044(13)
C25 0.032(2) 0.054(3) 0.052(3) 0.018(2) -0.0075(18) 0.0114(18)
C26 0.056(3) 0.050(3) 0.043(2) 0.005(2) -0.016(2) -0.005(2)
C27 0.064(3) 0.038(2) 0.039(2) 0.0022(18) -0.013(2) 0.0001(19)
C28 0.0265(18) 0.037(2) 0.0337(19) -0.0002(15) 0.0007(14) 0.0024(15)
C29 0.062(3) 0.043(2) 0.034(2) 0.0009(18) 0.0000(19) 0.014(2)
C30 0.065(3) 0.041(2) 0.043(2) 0.0023(19) 0.003(2) 0.020(2)
C31 0.0301(18) 0.0345(19) 0.0282(18) -0.0005(15) 0.0024(14) 0.0043(15)
C32 0.057(3) 0.044(2) 0.036(2) -0.0043(18) -0.0061(19) 0.0069(19)
C33 0.058(3) 0.038(2) 0.046(2) -0.0024(18) -0.004(2) 0.0086(19)
C34 0.0282(18) 0.039(2) 0.0318(19) 0.0036(15) 0.0058(14) 0.0043(15)
C35 0.053(2) 0.040(2) 0.0278(19) -0.0010(16) -0.0029(17) 0.0052(18)
C36 0.052(2) 0.0300(19) 0.031(2) -0.0021(15) 0.0018(17) 0.0065(17)
C37 0.0252(18) 0.041(2) 0.040(2) 0.0089(16) 0.0055(15) 0.0009(15)
C38 0.039(2) 0.039(2) 0.046(2) 0.0061(18) -0.0009(17) 0.0031(17)
C39 0.042(2) 0.040(2) 0.059(3) 0.009(2) 0.000(2) 0.0029(18)
C40 0.040(2) 0.058(3) 0.043(2) 0.012(2) 0.0022(18) 0.008(2)
C41 0.040(2) 0.050(2) 0.040(2) 0.0081(18) 0.0048(17) 0.0116(18)
C42 0.045(2) 0.051(3) 0.066(3) 0.033(2) -0.001(2) 0.005(2)
C43 0.039(2) 0.045(2) 0.054(3) 0.029(2) -0.0037(19) 0.0060(18)
C44 0.049(2) 0.051(3) 0.042(2) 0.0182(19) -0.0014(19) 0.010(2)
C45 0.044(2) 0.050(2) 0.046(2) 0.018(2) -0.0121(19) 0.0015(19)
C46 0.035(2) 0.047(2) 0.046(2) 0.0196(19) -0.0069(17) 0.0124(17)
C47 0.041(2) 0.047(2) 0.057(3) 0.014(2) -0.0025(19) 0.0112(19)
C48 0.045(2) 0.042(2) 0.059(3) 0.013(2) -0.006(2) 0.0050(19)
N1 0.0290(15) 0.0330(16) 0.0310(16) 0.0029(12) -0.0061(12) 0.0016(12)
N2 0.0290(15) 0.0421(18) 0.0304(16) 0.0011(13) -0.0034(12) 0.0109(13)
C1 0.039(2) 0.044(2) 0.035(2) -0.0071(17) -0.0003(16) 0.0152(17)
C2 0.037(2) 0.0346(19) 0.0280(18) -0.0062(15) -0.0005(15) 0.0098(15)
C3 0.047(2) 0.034(2) 0.039(2) 0.0085(16) -0.0034(17) 0.0065(17)
C4 0.038(2) 0.037(2) 0.038(2) 0.0091(16) 0.0004(16) -0.0006(16)
C5 0.039(2) 0.0314(18) 0.0226(17) -0.0035(14) -0.0043(14) 0.0016(15)
C6 0.042(2) 0.042(2) 0.0228(17) 0.0055(15) -0.0029(15) 0.0024(17)
C7 0.038(2) 0.050(2) 0.0239(18) 0.0035(16) 0.0019(15) 0.0001(17)
C8 0.038(2) 0.038(2) 0.0274(18) -0.0011(15) -0.0069(15) 0.0015(16)
C9 0.0343(19) 0.039(2) 0.0320(19) 0.0081(16) -0.0038(15) -0.0022(16)
C10 0.038(2) 0.0303(19) 0.0337(19) 0.0057(15) -0.0044(15) -0.0012(15)
C11 0.0286(18) 0.0301(18) 0.0310(18) 0.0062(14) -0.0097(14) 0.0040(14)
C12 0.0278(18) 0.0319(19) 0.0355(19) 0.0068(15) -0.0047(14) 0.0014(14)
C13 0.0281(18) 0.0311(19) 0.037(2) 0.0033(15) -0.0066(15) 0.0008(14)
C14 0.0318(18) 0.0305(18) 0.0304(18) 0.0056(15) -0.0087(14) 0.0026(14)
C15 0.085(3) 0.033(2) 0.0258(19) 0.0097(16) -0.0025(19) 0.010(2)
C16 0.091(3) 0.029(2) 0.029(2) 0.0084(16) -0.006(2) 0.013(2)
C17 0.0360(19) 0.0343(19) 0.0276(18) 0.0068(15) -0.0072(15) 0.0058(15)
C18 0.054(2) 0.034(2) 0.0283(19) 0.0100(16) -0.0005(16) 0.0008(17)
C19 0.046(2) 0.0287(19) 0.0322(19) 0.0079(15) -0.0035(16) 0.0008(16)
C20 0.0306(18) 0.0355(19) 0.0281(18) 0.0059(15) -0.0057(14) 0.0051(15)
C21 0.069(3) 0.037(2) 0.032(2) 0.0091(17) -0.0015(19) 0.0089(19)
C22 0.063(3) 0.036(2) 0.037(2) 0.0041(17) -0.0012(19) 0.0072(19)
C23 0.040(2) 0.042(2) 0.0287(19) 0.0067(16) -0.0028(15) 0.0087(17)
C24 0.040(2) 0.0341(19) 0.0321(19) 0.0079(16) -0.0048(16) 0.0055(16)
P3 0.0894(10) 0.0434(7) 0.0348(6) 0.0082(5) 0.0126(6) 0.0055(6)
F13 0.103(6) 0.085(4) 0.045(4) 0.014(3) 0.012(4) -0.021(5)
F13A 0.109(7) 0.067(4) 0.025(3) 0.009(3) -0.005(4) 0.002(5)
F14 0.152(8) 0.063(4) 0.066(5) 0.035(4) 0.068(5) 0.052(5)
F14A 0.134(8) 0.100(7) 0.041(4) 0.025(4) 0.014(5) 0.067(6)
F15 0.080(4) 0.103(5) 0.068(4) -0.009(4) -0.016(3) 0.022(3)
F15A 0.146(7) 0.077(5) 0.068(5) 0.017(4) 0.048(5) 0.046(5)
F16 0.105(6) 0.082(4) 0.063(4) -0.007(3) 0.005(4) -0.011(4)
F16A 0.099(6) 0.116(7) 0.070(5) -0.013(5) -0.038(5) -0.003(6)
F17 0.082(4) 0.107(6) 0.097(5) 0.037(5) -0.018(4) 0.005(4)
F17A 0.104(5) 0.057(4) 0.037(3) 0.012(3) -0.002(3) 0.030(4)
F18 0.110(5) 0.043(3) 0.038(3) 0.004(2) 0.013(3) 0.002(3)
F18A 0.145(8) 0.079(6) 0.137(7) -0.002(5) 0.043(6) -0.032(6)
P2 0.0320(6) 0.0634(8) 0.0824(9) 0.0415(7) -0.0060(5) 0.0062(5)
F7 0.0626(19) 0.084(2) 0.122(3) 0.064(2) 0.0001(18) 0.0060(16)
F8 0.0411(16) 0.087(2) 0.227(5) 0.102(3) -0.023(2) -0.0059(15)
F9 0.0457(16) 0.114(3) 0.096(2) 0.046(2) -0.0161(16) -0.0010(16)
F10 0.0412(15) 0.105(3) 0.098(2) 0.042(2) 0.0026(15) 0.0186(15)
F11 0.064(2) 0.102(3) 0.109(3) 0.001(2) -0.0345(19) 0.0277(18)
F12 0.0478(17) 0.101(3) 0.116(3) 0.019(2) -0.0032(17) 0.0178(16)
P5 0.046(3) 0.050(3) 0.144(7) 0.027(4) 0.036(4) 0.004(3)
F19 0.061(7) 0.150(14) 0.157(14) -0.004(10) 0.016(8) -0.018(8)
F20 0.065(6) 0.068(9) 0.176(14) 0.014(9) -0.004(8) 0.005(6)
F21 0.144(14) 0.038(8) 0.112(11) -0.005(7) 0.041(11) -0.021(10)
F22 0.094(10) 0.090(8) 0.128(11) 0.002(8) 0.046(9) -0.036(8)
F23 0.086(12) 0.100(11) 0.154(12) 0.059(10) 0.014(12) 0.001(12)
F24 0.074(8) 0.054(7) 0.153(10) 0.018(7) 0.023(8) -0.005(7)
P1 0.0435(6) 0.0574(7) 0.0448(6) 0.0212(5) -0.0084(5) 0.0033(5)
F1 0.0463(15) 0.088(2) 0.0689(18) 0.0349(16) -0.0167(13) -0.0071(14)
F2 0.0452(15) 0.081(2) 0.0725(19) 0.0345(16) 0.0031(13) 0.0108(13)
F3 0.0548(15) 0.0542(15) 0.0516(15) 0.0114(12) -0.0076(12) 0.0091(12)
F4 0.091(2) 0.0609(18) 0.0636(19) -0.0007(14) -0.0058(16) 0.0190(16)
F5 0.0706(19) 0.0694(19) 0.098(2) 0.0433(18) -0.0330(17) -0.0040(15)
F6 0.0654(18) 0.099(2) 0.0431(15) 0.0206(15) -0.0105(13) -0.0160(16)
N6 0.058(2) 0.056(2) 0.051(2) 0.0120(18) -0.0125(18) 0.016(2)
C64 0.043(2) 0.051(3) 0.037(2) 0.0120(18) -0.0119(17) 0.002(2)
C65 0.047(2) 0.054(3) 0.057(3) 0.019(2) -0.006(2) 0.013(2)
N7 0.227(12) 0.078(5) 0.087(6) 0.035(4) 0.050(8) 0.027(8)
C66 0.263(14) 0.094(7) 0.109(7) 0.060(6) 0.070(11) 0.049(11)
C67 0.270(14) 0.130(9) 0.129(9) 0.049(8) 0.065(11) 0.086(11)
N8 0.132(6) 0.095(5) 0.182(8) 0.053(5) 0.052(6) 0.041(5)
C68 0.111(6) 0.082(5) 0.109(6) 0.023(4) 0.008(5) 0.024(4)
C69 0.113(6) 0.126(7) 0.110(6) 0.012(5) -0.020(5) 0.032(5)

loop_
_atom_type_symbol
_atom_type_description
_atom_type_scat_dispersion_real
_atom_type_scat_dispersion_imag
_atom_type_scat_source
C C 0.0181 0.0091 'International Tables Vol C Tables 4.2.6.8 and 6.1.1.4'
H H 0.0000 0.0000 'International Tables Vol C Tables 4.2.6.8 and 6.1.1.4'
F F 0.0727 0.0534 'International Tables Vol C Tables 4.2.6.8 and 6.1.1.4'
N N 0.0311 0.0180 'International Tables Vol C Tables 4.2.6.8 and 6.1.1.4'
O O 0.0492 0.0322 'International Tables Vol C Tables 4.2.6.8 and 6.1.1.4'
P P 0.2955 0.4335 'International Tables Vol C Tables 4.2.6.8 and 6.1.1.4'

loop_
_geom_angle_atom_site_label_1
_geom_angle_atom_site_label_2
_geom_angle_atom_site_label_3
_geom_angle
_geom_angle_site_symmetry_1
_geom_angle_site_symmetry_3
C57 O3 C58 111.0(5) . .
C60 O4 C59 114.7(5) . .
C61 O5 C62 111.8(9) . .
C61 O5 C62A 107(3) . .
C63 O6 H6 109.5 . .
C63A O6A H6A 109.5 . .
C49 N5 C55 125.8(4) 2_656 .
C49 N5 C56 117.1(4) 2_656 .
C55 N5 C56 117.1(4) . .
O1 C49 N5 119.4(4) . 2_656
O1 C49 C50 123.8(4) . .
O1 C49 F24 95.9(7) . 2_666
N5 C49 C50 116.8(4) 2_656 .
C50 C49 F24 138.4(8) . 2_666
C51 C50 C49 120.4(4) . .
C51 C50 C54 120.0(4) . 2_656
C54 C50 C49 119.6(4) 2_656 .
C50 C51 H51 119.9 . .
C52 C51 C50 120.2(4) . .
C52 C51 H51 119.9 . .
C51 C52 H52 119.4 . .
C51 C52 C53 121.1(4) . .
C53 C52 H52 119.4 . .
C52 C53 C54 119.9(4) . .
C52 C53 C55 120.0(4) . .
C54 C53 C55 120.1(4) . .
C53 C54 C50 121.3(4) . 2_656
C53 C54 C54 120.0(5) . 2_656
C54 C54 C50 118.7(5) 2_656 2_656
O2 C55 N5 120.4(4) . .
O2 C55 C53 123.3(5) . .
N5 C55 C53 116.3(4) . .
N5 C56 H56A 109.4 . .
N5 C56 H56B 109.4 . .
N5 C56 C57 111.0(4) . .
H56A C56 H56B 108.0 . .
C57 C56 H56A 109.4 . .
C57 C56 H56B 109.4 . .
O3 C57 C56 106.8(6) . .
O3 C57 H57A 110.4 . .
O3 C57 H57B 110.4 . .
C56 C57 H57A 110.4 . .
C56 C57 H57B 110.4 . .
H57A C57 H57B 108.6 . .
O3 C58 H58A 117(4) . .
O3 C58 H58B 109(3) . .
O3 C58 C59 109.0(5) . .
H58A C58 H58B 106(5) . .
C59 C58 H58A 107(4) . .
C59 C58 H58B 109(3) . .
O4 C59 C58 113.2(5) . .
O4 C59 H59A 108.9 . .
O4 C59 H59B 108.9 . .
C58 C59 H59A 108.9 . .
C58 C59 H59B 108.9 . .
H59A C59 H59B 107.7 . .
O4 C60 H60A 109.1 . .
O4 C60 H60B 109.1 . .
O4 C60 C61 112.3(6) . .
H60A C60 H60B 107.9 . .
C61 C60 H60A 109.1 . .
C61 C60 H60B 109.1 . .
O5 C61 C60 109.1(6) . .
O5 C61 H61A 109.9 . .
O5 C61 H61B 109.9 . .
C60 C61 H61A 109.9 . .
C60 C61 H61B 109.9 . .
H61A C61 H61B 108.3 . .
O5 C62 H62A 109.6 . .
O5 C62 H62B 109.6 . .
O5 C62 C63 110.2(12) . .
H62A C62 H62B 108.1 . .
C63 C62 H62A 109.6 . .
C63 C62 H62B 109.6 . .
O5 C62A H62C 111.8 . .
O5 C62A H62D 111.8 . .
O5 C62A C63A 100(2) . .
H62C C62A H62D 109.5 . .
C63A C62A H62C 111.8 . .
C63A C62A H62D 111.8 . .
O6 C63 C62 100.4(12) . .
O6 C63 H63A 111.7 . .
O6 C63 H63B 111.7 . .
C62 C63 H63A 111.7 . .
C62 C63 H63B 111.7 . .
H63A C63 H63B 109.5 . .
O6A C63A C62A 85(2) . .
O6A C63A H63C 114.5 . .
O6A C63A H63D 114.5 . .
C62A C63A H63C 114.5 . .
C62A C63A H63D 114.5 . .
H63C C63A H63D 111.6 . .
C39 N3 C42 119.6(4) . .
C40 N3 C39 119.8(4) . .
C40 N3 C42 120.4(4) . .
C26 N4 C25 120.9(4) . .
C26 N4 C30 119.2(4) . .
C30 N4 C25 119.6(4) . .
N4 C25 H25A 110.1 . .
N4 C25 H25B 110.1 . .
N4 C25 C46 108.0(3) . 2_656
H25A C25 H25B 108.4 . .
C46 C25 H25A 110.1 2_656 .
C46 C25 H25B 110.1 2_656 .
N4 C26 H26 119.4 . .
N4 C26 C27 121.2(4) . .
C27 C26 H26 119.4 . .
C26 C27 H27 119.2 . .
C26 C27 C28 121.6(4) . .
C28 C27 H27 119.2 . .
C27 C28 C29 115.2(4) . .
C27 C28 C31 122.9(4) . .
C29 C28 C31 121.8(3) . .
C28 C29 H29 119.4 . .
C30 C29 C28 121.2(4) . .
C30 C29 H29 119.4 . .
N4 C30 C29 121.5(4) . .
N4 C30 H30 119.2 . .
C29 C30 H30 119.2 . .
C32 C31 C28 121.4(3) . .
C36 C31 C28 122.0(3) . .
C36 C31 C32 116.5(4) . .
C31 C32 H32 119.3 . .
C33 C32 C31 121.5(4) . .
C33 C32 H32 119.3 . .
C32 C33 H33 119.4 . .
C32 C33 C34 121.3(4) . .
C34 C33 H33 119.4 . .
C33 C34 C37 121.6(4) . .
C35 C34 C33 117.0(4) . .
C35 C34 C37 121.3(4) . .
C34 C35 H35 119.0 . .
C34 C35 C36 122.1(4) . .
C36 C35 H35 119.0 . .
C31 C36 H36 119.4 . .
C35 C36 C31 121.3(4) . .
C35 C36 H36 119.4 . .
C38 C37 C34 121.4(4) . .
C41 C37 C34 122.3(4) . .
C41 C37 C38 116.3(4) . .
C37 C38 H38 119.9 . .
C39 C38 C37 120.3(4) . .
C39 C38 H38 119.9 . .
N3 C39 C38 121.5(4) . .
N3 C39 H39 119.3 . .
C38 C39 H39 119.3 . .
N3 C40 H40 119.5 . .
N3 C40 C41 121.0(4) . .
C41 C40 H40 119.5 . .
C37 C41 H41 119.4 . .
C40 C41 C37 121.1(4) . .
C40 C41 H41 119.4 . .
N3 C42 H42A 110.0 . .
N3 C42 H42B 110.0 . .
N3 C42 C43 108.3(3) . .
H42A C42 H42B 108.4 . .
C43 C42 H42A 110.0 . .
C43 C42 H42B 110.0 . .
C44 C43 C42 120.8(4) . .
C44 C43 C48 119.3(4) . .
C48 C43 C42 119.7(4) . .
C43 C44 H44 120.2 . .
C43 C44 C45 119.6(4) . .
C45 C44 H44 120.2 . .
C44 C45 H45 119.5 . .
C46 C45 C44 121.0(4) . .
C46 C45 H45 119.5 . .
C45 C46 C25 120.8(4) . 2_656
C45 C46 C47 119.0(4) . .
C47 C46 C25 119.8(4) . 2_656
C46 C47 H47 119.5 . .
C46 C47 C48 121.0(4) . .
C48 C47 H47 119.5 . .
C43 C48 H48 120.1 . .
C47 C48 C43 119.7(4) . .
C47 C48 H48 120.1 . .
C9 N1 C8 119.1(3) . .
C13 N1 C8 120.2(3) . .
C13 N1 C9 120.7(3) . .
C22 N2 C1 120.8(3) . 2_565
C22 N2 C23 119.9(3) . .
C23 N2 C1 118.9(3) . 2_565
N2 C1 H1A 109.9 2_565 .
N2 C1 H1B 109.9 2_565 .
N2 C1 C2 108.7(3) 2_565 .
H1A C1 H1B 108.3 . .
C2 C1 H1A 109.9 . .
C2 C1 H1B 109.9 . .
C3 C2 C1 119.8(4) . .
C7 C2 C1 120.7(4) . .
C7 C2 C3 119.3(4) . .
C2 C3 H3 120.0 . .
C2 C3 C4 120.0(4) . .
C4 C3 H3 120.0 . .
C3 C4 H4 119.8 . .
C5 C4 C3 120.5(4) . .
C5 C4 H4 119.8 . .
C4 C5 C8 120.4(3) . .
C6 C5 C4 119.1(4) . .
C6 C5 C8 120.4(3) . .
C5 C6 H6B 119.7 . .
C5 C6 C7 120.7(4) . .
C7 C6 H6B 119.7 . .
C2 C7 C6 120.3(4) . .
C2 C7 H7 119.9 . .
C6 C7 H7 119.9 . .
N1 C8 C5 109.4(3) . .
N1 C8 H8A 109.8 . .
N1 C8 H8B 109.8 . .
C5 C8 H8A 109.8 . .
C5 C8 H8B 109.8 . .
H8A C8 H8B 108.3 . .
N1 C9 H9 119.7 . .
N1 C9 C10 120.6(3) . .
C10 C9 H9 119.7 . .
C9 C10 H10 119.7 . .
C9 C10 C11 120.7(3) . .
C11 C10 H10 119.7 . .
C10 C11 C14 121.0(3) . .
C12 C11 C10 116.8(3) . .
C12 C11 C14 122.2(3) . .
C11 C12 H12 119.7 . .
C13 C12 C11 120.7(3) . .
C13 C12 H12 119.7 . .
N1 C13 C12 120.5(3) . .
N1 C13 H13 119.8 . .
C12 C13 H13 119.8 . .
C15 C14 C11 120.9(3) . .
C19 C14 C11 121.5(3) . .
C19 C14 C15 117.6(3) . .
C14 C15 H15 119.4 . .
C16 C15 C14 121.3(4) . .
C16 C15 H15 119.4 . .
C15 C16 H16 119.5 . .
C15 C16 C17 121.1(4) . .
C17 C16 H16 119.5 . .
C16 C17 C20 120.6(3) . .
C18 C17 C16 117.8(4) . .
C18 C17 C20 121.5(3) . .
C17 C18 H18 119.5 . .
C19 C18 C17 121.0(3) . .
C19 C18 H18 119.5 . .
C14 C19 H19 119.4 . .
C18 C19 C14 121.1(3) . .
C18 C19 H19 119.4 . .
C21 C20 C17 121.9(3) . .
C21 C20 C24 116.3(3) . .
C24 C20 C17 121.7(3) . .
C20 C21 H21 119.5 . .
C22 C21 C20 121.0(4) . .
C22 C21 H21 119.5 . .
N2 C22 C21 121.0(4) . .
N2 C22 H22 119.5 . .
C21 C22 H22 119.5 . .
N2 C23 H23 119.6 . .
N2 C23 C24 120.8(3) . .
C24 C23 H23 119.6 . .
C20 C24 H24 119.6 . .
C23 C24 C20 120.8(4) . .
C23 C24 H24 119.6 . .
F13 P3 F15 87.6(4) . .
F13 P3 F18 89.2(4) . .
F13A P3 F17A 86.1(4) . .
F13A P3 F18A 89.4(4) . .
F14 P3 F13 175.2(5) . .
F14 P3 F15 88.3(4) . .
F14 P3 F18 87.9(4) . .
F14A P3 F13A 174.7(6) . .
F14A P3 F17A 88.6(4) . .
F14A P3 F18A 89.7(5) . .
F15A P3 F13A 93.7(5) . .
F15A P3 F14A 91.6(5) . .
F15A P3 F16A 94.6(5) . .
F15A P3 F17A 177.0(5) . .
F15A P3 F18A 92.7(5) . .
F16 P3 F13 90.5(4) . .
F16 P3 F14 91.6(4) . .
F16 P3 F15 85.4(4) . .
F16 P3 F18 167.8(4) . .
F16A P3 F13A 89.8(4) . .
F16A P3 F14A 90.4(5) . .
F16A P3 F17A 88.4(4) . .
F16A P3 F18A 172.8(5) . .
F17 P3 F13 92.5(4) . .
F17 P3 F14 91.6(4) . .
F17 P3 F15 179.1(4) . .
F17 P3 F16 93.7(4) . .
F17 P3 F18 98.4(5) . .
F18 P3 F15 82.5(3) . .
F18A P3 F17A 84.3(5) . .
F7 P2 F9 87.3(2) . .
F8 P2 F7 176.4(3) . .
F8 P2 F9 89.6(2) . .
F8 P2 F10 89.8(2) . .
F8 P2 F11 92.0(2) . .
F8 P2 F12 92.4(2) . .
F10 P2 F7 88.23(19) . .
F10 P2 F9 90.1(2) . .
F11 P2 F7 91.1(2) . .
F11 P2 F9 177.5(2) . .
F11 P2 F10 87.9(2) . .
F11 P2 F12 93.4(2) . .
F12 P2 F7 89.5(2) . .
F12 P2 F9 88.5(2) . .
F12 P2 F10 177.4(2) . .
F19 P5 F23 88.7(12) . .
F19 P5 F24 90.6(11) . .
F20 P5 F19 178.1(10) . .
F20 P5 F23 89.6(8) . .
F20 P5 F24 88.5(7) . .
F21 P5 F19 88.8(7) . .
F21 P5 F20 92.9(7) . .
F21 P5 F22 90.2(6) . .
F21 P5 F23 177.5(11) . .
F21 P5 F24 90.2(6) . .
F22 P5 F19 91.4(7) . .
F22 P5 F20 89.4(6) . .
F22 P5 F23 89.7(6) . .
F22 P5 F24 177.9(9) . .
F23 P5 F24 90.0(6) . .
C49 F24 P5 158.9(13) 2_666 .
F1 P1 F2 178.69(16) . .
F1 P1 F6 90.44(17) . .
F2 P1 F6 88.80(17) . .
F3 P1 F1 90.76(16) . .
F3 P1 F2 90.30(15) . .
F3 P1 F4 90.34(16) . .
F3 P1 F5 176.59(19) . .
F3 P1 F6 89.56(17) . .
F4 P1 F1 90.02(18) . .
F4 P1 F2 90.74(19) . .
F4 P1 F5 92.97(19) . .
F4 P1 F6 179.53(19) . .
F5 P1 F1 88.42(17) . .
F5 P1 F2 90.48(17) . .
F5 P1 F6 87.13(19) . .
N6 C64 C65 179.7(6) . .
C64 C65 H65A 109.5 . .
C64 C65 H65B 109.5 . .
C64 C65 H65C 109.5 . .
H65A C65 H65B 109.5 . .
H65A C65 H65C 109.5 . .
H65B C65 H65C 109.5 . .
N7 C66 C67 173(2) . .
C66 C67 H67A 109.5 . .
C66 C67 H67B 109.5 . .
C66 C67 H67C 109.5 . .
H67A C67 H67B 109.5 . .
H67A C67 H67C 109.5 . .
H67B C67 H67C 109.5 . .
N8 C68 C69 176.0(10) . .
C68 C69 H69A 109.5 . .
C68 C69 H69B 109.5 . .
C68 C69 H69C 109.5 . .
H69A C69 H69B 109.5 . .
H69A C69 H69C 109.5 . .
H69B C69 H69C 109.5 . .

loop_
_geom_bond_atom_site_label_1
_geom_bond_atom_site_label_2
_geom_bond_distance
_geom_bond_site_symmetry_2
O1 C49 1.231(6) .
O2 C55 1.244(7) .
O3 C57 1.420(7) .
O3 C58 1.428(6) .
O4 C59 1.414(7) .
O4 C60 1.379(7) .
O5 C61 1.430(7) .
O5 C62 1.435(9) .
O5 C62A 1.431(10) .
O6 H6 0.8400 .
O6 C63 1.411(10) .
O6A H6A 0.8400 .
O6A C63A 1.431(11) .
N5 C49 1.400(6) 2_656
N5 C55 1.403(7) .
N5 C56 1.489(6) .
C49 N5 1.401(6) 2_656
C49 C50 1.448(7) .
C49 F24 1.497(16) 2_666
C50 C51 1.393(7) .
C50 C54 1.428(7) 2_656
C51 H51 0.9500 .
C51 C52 1.389(7) .
C52 H52 0.9500 .
C52 C53 1.392(7) .
C53 C54 1.402(7) .
C53 C55 1.460(7) .
C54 C50 1.428(7) 2_656
C54 C54 1.424(9) 2_656
C56 H56A 0.9900 .
C56 H56B 0.9900 .
C56 C57 1.499(9) .
C57 H57A 0.9900 .
C57 H57B 0.9900 .
C58 H58A 0.96(7) .
C58 H58B 1.11(6) .
C58 C59 1.510(8) .
C59 H59A 0.9900 .
C59 H59B 0.9900 .
C60 H60A 0.9900 .
C60 H60B 0.9900 .
C60 C61 1.462(10) .
C61 H61A 0.9900 .
C61 H61B 0.9900 .
C62 H62A 0.9900 .
C62 H62B 0.9900 .
C62 C63 1.47(2) .
C62A H62C 0.9900 .
C62A H62D 0.9900 .
C62A C63A 1.81(7) .
C63 H63A 0.9900 .
C63 H63B 0.9900 .
C63A H63C 0.9900 .
C63A H63D 0.9900 .
N3 C39 1.347(6) .
N3 C40 1.325(6) .
N3 C42 1.501(5) .
N4 C25 1.493(5) .
N4 C26 1.322(6) .
N4 C30 1.346(6) .
C25 H25A 0.9900 .
C25 H25B 0.9900 .
C25 C46 1.515(6) 2_656
C26 H26 0.9500 .
C26 C27 1.372(6) .
C27 H27 0.9500 .
C27 C28 1.387(6) .
C28 C29 1.392(6) .
C28 C31 1.466(5) .
C29 H29 0.9500 .
C29 C30 1.358(6) .
C30 H30 0.9500 .
C31 C32 1.399(6) .
C31 C36 1.391(5) .
C32 H32 0.9500 .
C32 C33 1.374(6) .
C33 H33 0.9500 .
C33 C34 1.396(6) .
C34 C35 1.371(6) .
C34 C37 1.471(5) .
C35 H35 0.9500 .
C35 C36 1.380(6) .
C36 H36 0.9500 .
C37 C38 1.395(6) .
C37 C41 1.389(6) .
C38 H38 0.9500 .
C38 C39 1.360(6) .
C39 H39 0.9500 .
C40 H40 0.9500 .
C40 C41 1.368(6) .
C41 H41 0.9500 .
C42 H42A 0.9900 .
C42 H42B 0.9900 .
C42 C43 1.520(6) .
C43 C44 1.384(7) .
C43 C48 1.388(7) .
C44 H44 0.9500 .
C44 C45 1.392(6) .
C45 H45 0.9500 .
C45 C46 1.365(7) .
C46 C25 1.515(6) 2_656
C46 C47 1.379(6) .
C47 H47 0.9500 .
C47 C48 1.380(6) .
C48 H48 0.9500 .
N1 C8 1.488(5) .
N1 C9 1.350(5) .
N1 C13 1.345(5) .
N2 C1 1.499(5) 2_565
N2 C22 1.340(5) .
N2 C23 1.350(5) .
C1 N2 1.499(5) 2_565
C1 H1A 0.9900 .
C1 H1B 0.9900 .
C1 C2 1.509(5) .
C2 C3 1.388(6) .
C2 C7 1.383(6) .
C3 H3 0.9500 .
C3 C4 1.391(6) .
C4 H4 0.9500 .
C4 C5 1.386(5) .
C5 C6 1.380(5) .
C5 C8 1.512(5) .
C6 H6B 0.9500 .
C6 C7 1.385(6) .
C7 H7 0.9500 .
C8 H8A 0.9900 .
C8 H8B 0.9900 .
C9 H9 0.9500 .
C9 C10 1.357(6) .
C10 H10 0.9500 .
C10 C11 1.400(5) .
C11 C12 1.398(5) .
C11 C14 1.464(5) .
C12 H12 0.9500 .
C12 C13 1.364(5) .
C13 H13 0.9500 .
C14 C15 1.396(5) .
C14 C19 1.392(5) .
C15 H15 0.9500 .
C15 C16 1.366(6) .
C16 H16 0.9500 .
C16 C17 1.396(5) .
C17 C18 1.390(5) .
C17 C20 1.480(5) .
C18 H18 0.9500 .
C18 C19 1.377(6) .
C19 H19 0.9500 .
C20 C21 1.394(6) .
C20 C24 1.399(5) .
C21 H21 0.9500 .
C21 C22 1.364(6) .
C22 H22 0.9500 .
C23 H23 0.9500 .
C23 C24 1.363(6) .
C24 H24 0.9500 .
P3 F13 1.577(6) .
P3 F13A 1.592(6) .
P3 F14 1.577(6) .
P3 F14A 1.587(7) .
P3 F15 1.650(5) .
P3 F15A 1.534(6) .
P3 F16 1.566(5) .
P3 F16A 1.562(7) .
P3 F17 1.503(5) .
P3 F17A 1.654(5) .
P3 F18 1.584(4) .
P3 F18A 1.602(7) .
P2 F7 1.601(3) .
P2 F8 1.563(3) .
P2 F9 1.620(4) .
P2 F10 1.600(4) .
P2 F11 1.574(4) .
P2 F12 1.575(4) .
P5 F19 1.556(11) .
P5 F20 1.555(11) .
P5 F21 1.553(12) .
P5 F22 1.554(11) .
P5 F23 1.559(12) .
P5 F24 1.568(12) .
F24 C49 1.497(16) 2_666
P1 F1 1.590(3) .
P1 F2 1.595(3) .
P1 F3 1.571(3) .
P1 F4 1.586(3) .
P1 F5 1.589(3) .
P1 F6 1.616(3) .
N6 C64 1.138(6) .
C64 C65 1.449(6) .
C65 H65A 0.9800 .
C65 H65B 0.9800 .
C65 H65C 0.9800 .
N7 C66 1.02(2) .
C66 C67 1.60(3) .
C67 H67A 0.9800 .
C67 H67B 0.9800 .
C67 H67C 0.9800 .
N8 C68 1.181(11) .
C68 C69 1.432(12) .
C69 H69A 0.9800 .
C69 H69B 0.9800 .
C69 H69C 0.9800 .
